data_2007226
loop_
_publ_author_name
'Jeyakanthan, Jeyaraman'
'Velmurugan, D.'
'Panneerselvam, K.'
'Soriano-Garcia, Manuel'
'Perumal, S.'
'Chandrasekaran, R.'

_publ_section_title
;
 Three Diphenyl Sulfones
;
_journal_issue 5
_journal_name_full 'Acta Crystallographica Section C'
_journal_page_first 630
_journal_page_last 633
_journal_paper_doi 10.1107/S0108270197016831
_journal_volume 54
_journal_year 1998
_chemical_formula_moiety 'C13 H12 O2 S'
_chemical_formula_sum 'C13 H12 O2 S'
_chemical_formula_weight 232.29
_chemical_name_systematic
;
 Crystal structures of three diphenylsulphones
;
_space_group_IT_number 14
_symmetry_cell_setting monoclinic
_symmetry_space_group_name_Hall '-P 2ybc'
_symmetry_space_group_name_H-M 'P 1 21/c 1'
_audit_creation_method SHELXL
_cell_angle_alpha 90.00
_cell_angle_beta 103.74(3)
_cell_angle_gamma 90.00
_cell_formula_units_Z 4
_cell_length_a 12.360(5)
_cell_length_b 8.246(4)
_cell_length_c 11.615(7)
_cell_measurement_reflns_used 21
_cell_measurement_temperature 293(2)
_cell_measurement_theta_max 28
_cell_measurement_theta_min 13
_cell_volume 1149.9(10)
_computing_cell_refinement 'Enraf-Nonius CAD-4 system'
_computing_data_collection 'Enraf-Nonius CAD-4 system (Frenz, 1978)'
_computing_data_reduction 'SDP (Frenz, 1978)'
_computing_molecular_graphics 'ORTEP92 (Vickovic, 1994)'
_computing_publication_material 'PARST (Nardelli, 1983)'
_computing_structure_refinement 'SHELXL93 (Sheldrick, 1993)'
_computing_structure_solution 'SHELXS86 (Sheldrick, 1990)'
_diffrn_ambient_temperature 293(2)
_diffrn_measurement_device 'Enraf Nonius CAD4'
_diffrn_measurement_method \w/2\q
_diffrn_radiation_monochromator graphite
_diffrn_radiation_source 'fine-focus sealed tube'
_diffrn_radiation_type CuK\a
_diffrn_radiation_wavelength 1.54178
_diffrn_reflns_av_R_equivalents 0.0389
_diffrn_reflns_av_sigmaI/netI 0.0258
_diffrn_reflns_limit_h_max 14
_diffrn_reflns_limit_h_min -14
_diffrn_reflns_limit_k_max 9
_diffrn_reflns_limit_k_min 0
_diffrn_reflns_limit_l_max 13
_diffrn_reflns_limit_l_min 0
_diffrn_reflns_number 1936
_diffrn_reflns_theta_max 62.50
_diffrn_reflns_theta_min 3.68
_diffrn_standards_decay_% <3
_diffrn_standards_interval_count 100
_diffrn_standards_number 3
_exptl_absorpt_coefficient_mu 2.3
_exptl_absorpt_correction_T_max 0.625
_exptl_absorpt_correction_T_min 0.391
_exptl_absorpt_correction_type 'empirical(DIFABS, Wallker & Stuart, 1983)'
_exptl_crystal_colour colourless
_exptl_crystal_density_diffrn 1.342
_exptl_crystal_density_method 'not measured'
_exptl_crystal_description Tabular
_exptl_crystal_F_000 488
_exptl_crystal_size_max 0.4
_exptl_crystal_size_mid 0.3
_exptl_crystal_size_min 0.2
_refine_diff_density_max 0.48
_refine_diff_density_min -0.35
_refine_ls_extinction_coef 0.006(2)
_refine_ls_extinction_method SHELXL93_(Sheldrick,_1993)
_refine_ls_goodness_of_fit_all 1.186
_refine_ls_goodness_of_fit_obs 1.204
_refine_ls_hydrogen_treatment 'H atoms fixed (H atoms on C7 riding)'
_refine_ls_matrix_type fullcycle
_refine_ls_number_parameters 182
_refine_ls_number_reflns 1832
_refine_ls_number_restraints 0
_refine_ls_restrained_S_all 1.186
_refine_ls_restrained_S_obs 1.204
_refine_ls_R_factor_all 0.0585
_refine_ls_R_factor_obs .0568
_refine_ls_shift/esd_max -0.033
_refine_ls_shift/esd_mean 0.007
_refine_ls_structure_factor_coef Fsqd
_refine_ls_weighting_details 'w = 1/[\s^2^(Fo^2^)+(0.0942P)^2^+0.5159P] where P=(Fo^2^+2Fc^2^)/3'
_refine_ls_weighting_scheme calc
_refine_ls_wR_factor_all 0.1623
_refine_ls_wR_factor_obs .1602
_reflns_number_observed 1740
_reflns_number_total 1832
_reflns_observed_criterion >2sigma(I)
_cod_data_source_file fr1058.cif
_cod_data_source_block III
_cod_depositor_comments
;
The following automatic conversions were performed:
'_symmetry_cell_setting' value 'Monoclinic' changed to 'monoclinic'
according to '/home/saulius/struct/CIF-dictionaries/cif_core.dic'
dictionary named 'cif_core.dic' version 2.4.1 from 2010-06-29.

Automatic conversion script
Id: cif_fix_enum 1527 2010-12-29 10:47:43Z saulius 

The following automatic conversions were performed:

'_symmetry_cell_setting' value 'Monoclinic' changed to 'monoclinic'
according to /home/saulius/struct/CIF-dictionaries/cif_core.dic
dictionary named 'cif_core.dic' version 2.4.1 from 2010-06-29.

Automatic conversion script
Id: cif_fix_values 1715 2011-07-08 13:25:40Z adriana 

The following automatic conversions were performed:

'_refine_ls_weighting_scheme' value 'calc w =
1/[\s^2^(Fo^2^)+(0.0942P)^2^+0.5159P] where P=(Fo^2^+2Fc^2^)/3' was
changed to 'calc'. New tag '_refine_ls_weighting_details' was
created. The value of the new tag was set to 'w =
1/[\s^2^(Fo^2^)+(0.0942P)^2^+0.5159P] where P=(Fo^2^+2Fc^2^)/3'.

Automatic conversion script
Id: cif_fix_values 3143 2015-03-26 13:38:13Z robertas 
;
_cod_original_sg_symbol_H-M 'P 21/c'
_cod_database_code 2007226

loop_
_symmetry_equiv_pos_as_xyz
'x, y, z'
'-x, y+1/2, -z+1/2'
'-x, -y, -z'
'x, -y-1/2, z-1/2'

loop_
_atom_site_aniso_label
_atom_site_aniso_U_11
_atom_site_aniso_U_22
_atom_site_aniso_U_33
_atom_site_aniso_U_12
_atom_site_aniso_U_13
_atom_site_aniso_U_23
S .0521(5) .0400(5) .0394(5) .0004(2) .0202(3) -.0052(2)
O1 .0665(13) .0393(11) .084(2) .0117(9) .0333(11) -.0053(10)
O2 .088(2) .078(2) .0336(10) -.0114(13) .0254(10) -.0046(10)
C1 .0376(12) .0369(13) .0387(13) .0021(10) .0150(10) -.0004(10)
C2 .0360(13) .056(2) .0404(13) .0004(11) .0152(10) .0022(12)
C3 .047(2) .081(2) .052(2) -.012(2) .0129(13) -.018(2)
C4 .068(2) .059(2) .091(3) -.017(2) .025(2) -.029(2)
C5 .071(2) .039(2) .098(3) .0013(15) .023(2) .003(2)
C6 .055(2) .045(2) .057(2) .0014(13) .0113(13) .0072(13)
C7 .064(2) .076(2) .051(2) -.001(2) .0121(14) .023(2)
C1' .0462(14) .0390(13) .0358(13) -.0029(11) .0116(10) -.0083(10)
C2' .056(2) .046(2) .0477(15) -.0056(12) .0161(12) -.0045(12)
C3' .067(2) .061(2) .058(2) -.021(2) .0279(15) -.0112(15)
C4' .048(2) .077(2) .067(2) -.017(2) .0207(14) -.031(2)
C5' .045(2) .072(2) .070(2) .0053(15) .0013(14) -.019(2)
C6' .053(2) .053(2) .047(2) -.0008(13) .0038(12) -.0057(13)

loop_
_atom_site_label
_atom_site_fract_x
_atom_site_fract_y
_atom_site_fract_z
_atom_site_U_iso_or_equiv
_atom_site_thermal_displace_type
_atom_site_calc_flag
_atom_site_refinement_flags
_atom_site_occupancy
_atom_site_disorder_group
_atom_site_type_symbol
H3 .054(3) -.168(5) .320(3) .074(10) Uiso d . 1 . H
H4 .082(3) -.422(5) .410(4) .094(12) Uiso d . 1 . H
H5 .177(3) -.442(5) .611(3) .090(12) Uiso d . 1 . H
H6 .240(2) -.209(4) .708(3) .050(8) Uiso d . 1 . H
H2' .330(2) .324(4) .516(3) .047(7) Uiso d . 1 . H
H3' .505(3) .355(5) .474(3) .069(12) Uiso d . 1 . H
H4' .654(3) .196(5) .562(3) .082(11) Uiso d . 1 . H
H5' .633(3) -.004(4) .703(3) .073(9) Uiso d . 1 . H
H6' .465(3) -.032(5) .745(4) .100(13) Uiso d . 1 . H
S .25222(5) .11456(7) .66992(5) .0423(4) Uani d . 1 . S
O1 .1874(2) .2589(2) .6363(2) .0607(6) Uani d . 1 . O
O2 .2734(2) .0618(3) .7917(2) .0646(7) Uani d . 1 . O
C1 .1907(2) -.0518(3) .5809(2) .0368(6) Uani d . 1 . C
C2 .1332(2) -.0354(3) .4611(2) .0431(6) Uani d . 1 . C
C3 .0929(2) -.1793(5) .4025(3) .0599(8) Uani d . 1 . C
C4 .1091(3) -.3291(4) .4560(4) .0717(10) Uani d . 1 . C
C5 .1657(3) -.3413(4) .5724(4) .0690(9) Uani d . 1 . C
C6 .2055(2) -.2027(3) .6349(3) .0523(7) Uani d . 1 . C
C7 .1121(3) .1216(4) .3939(3) .0642(9) Uani d . 1 . C
H71 .1444(3) .2093(4) .4450(3) .080 Uiso calc R 1 . H
H72 .0333(3) .1385(4) .3668(3) .080 Uiso calc R 1 . H
H73 .1451(3) .1173(4) .3271(3) .080 Uiso calc R 1 . H
C1' .3827(2) .1416(3) .6350(2) .0400(6) Uani d . 1 . C
C2' .3946(2) .2570(3) .5518(2) .0493(7) Uani d . 1 . C
C3' .4977(3) .2732(4) .5250(3) .0597(8) Uani d . 1 . C
C4' .5859(2) .1766(5) .5807(3) .0627(9) Uani d . 1 . C
C5' .5736(2) .0636(5) .6623(3) .0644(9) Uani d . 1 . C
C6' .4717(2) .0443(4) .6901(2) .0527(7) Uani d . 1 . C

loop_
_atom_type_symbol
_atom_type_description
_atom_type_scat_dispersion_real
_atom_type_scat_dispersion_imag
_atom_type_scat_source
C C 0.0181 0.0091 'International Tables Vol C Tables 4.2.6.8 and 6.1.1.4'
H H 0.0000 0.0000 'International Tables Vol C Tables 4.2.6.8 and 6.1.1.4'
O O 0.0492 0.0322 'International Tables Vol C Tables 4.2.6.8 and 6.1.1.4'
S S 0.3331 0.5567 'International Tables Vol C Tables 4.2.6.8 and 6.1.1.4'

loop_
_geom_angle_atom_site_label_1
_geom_angle_atom_site_label_2
_geom_angle_atom_site_label_3
_geom_angle
_geom_angle_publ_flag
O1 S O2 118.41(14) yes
O1 S C1' 108.29(13) yes
O2 S C1' 107.43(13) yes
O1 S C1 110.34(13) yes
O2 S C1 106.90(13) yes
C1' S C1 104.58(11) yes
C6 C1 C2 121.0(2) ?
C6 C1 S 115.9(2) yes
C2 C1 S 123.1(2) yes
C3 C2 C1 115.9(3) ?
C3 C2 C7 118.7(3) yes
C1 C2 C7 125.4(3) yes
C4 C3 C2 123.0(3) ?
C4 C3 H3 121.(2) ?
C2 C3 H3 116.(2) ?
C5 C4 C3 119.8(3) ?
C5 C4 H4 122.(3) ?
C3 C4 H4 119.(3) ?
C4 C5 C6 119.5(3) ?
C4 C5 H5 121.(2) ?
C6 C5 H5 119.(2) ?
C1 C6 C5 120.8(3) ?
C1 C6 H6 119.(2) ?
C5 C6 H6 120.(2) ?
C2 C7 H71 109.5(2) ?
C2 C7 H72 109.5(2) ?
H71 C7 H72 109.5 ?
C2 C7 H73 109.5(2) ?
H71 C7 H73 109.5 ?
H72 C7 H73 109.5 ?
C6' C1' C2' 120.9(3) ?
C6' C1' S 119.2(2) yes
C2' C1' S 119.9(2) yes
C3' C2' C1' 118.5(3) ?
C3' C2' H2' 123.6(16) ?
C1' C2' H2' 118.0(16) ?
C4' C3' C2' 120.3(3) ?
C4' C3' H3' 123.(2) ?
C2' C3' H3' 117.(2) ?
C5' C4' C3' 121.0(3) ?
C5' C4' H4' 122.(2) ?
C3' C4' H4' 117.(2) ?
C4' C5' C6' 120.0(3) ?
C4' C5' H5' 122.6(19) ?
C6' C5' H5' 117.4(19) ?
C5' C6' C1' 119.4(3) ?
C5' C6' H6' 119.(2) ?
C1' C6' H6' 122.(2) ?

loop_
_geom_bond_atom_site_label_1
_geom_bond_atom_site_label_2
_geom_bond_site_symmetry_2
_geom_bond_distance
_geom_bond_publ_flag
S O1 . 1.436(2) yes
S O2 . 1.444(2) yes
S C1' . 1.768(3) yes
S C1 . 1.777(3) yes
C1 C6 . 1.386(4) ?
C1 C2 . 1.411(4) ?
C2 C3 . 1.399(4) ?
C2 C7 . 1.502(4) yes
C3 C4 . 1.376(6) ?
C4 C5 . 1.371(6) ?
C5 C6 . 1.381(5) ?
C7 H71 . .96 ?
C7 H72 . .96 ?
C7 H73 . .96 ?
C1' C6' . 1.389(4) ?
C1' C2' . 1.389(4) ?
C2' C3' . 1.388(4) ?
C3' C4' . 1.380(5) ?
C4' C5' . 1.362(5) ?
C5' C6' . 1.383(5) ?

loop_
_geom_torsion_atom_site_label_1
_geom_torsion_atom_site_label_2
_geom_torsion_atom_site_label_3
_geom_torsion_atom_site_label_4
_geom_torsion
O1 S C1 C6 -148.7(2)
O2 S C1 C6 -18.7(2)
C1' S C1 C6 95.1(2)
O1 S C1 C2 33.5(2)
O2 S C1 C2 163.5(2)
C1' S C1 C2 -82.7(2)
C6 C1 C2 C3 0.3(4)
S C1 C2 C3 178.0(2)
C6 C1 C2 C7 179.8(3)
S C1 C2 C7 -2.5(4)
C1 C2 C3 C4 -1.2(4)
C7 C2 C3 C4 179.2(3)
C2 C3 C4 C5 1.0(5)
C3 C4 C5 C6 0.2(5)
C2 C1 C6 C5 0.9(4)
S C1 C6 C5 -177.0(3)
C4 C5 C6 C1 -1.1(5)
O1 S C1' C6' 160.4(2)
O2 S C1' C6' 31.4(2)
C1 S C1' C6' -82.0(2)
O1 S C1' C2' -20.8(2)
O2 S C1' C2' -149.8(2)
C1 S C1' C2' 96.8(2)
C6' C1' C2' C3' -0.1(4)
S C1' C2' C3' -178.9(2)
C1' C2' C3' C4' -0.3(4)
C2' C3' C4' C5' 0.3(5)
C3' C4' C5' C6' 0.1(5)
C4' C5' C6' C1' -0.5(5)
C2' C1' C6' C5' 0.5(4)
S C1' C6' C5' 179.3(2)

loop_
_cod_related_entry_id
_cod_related_entry_database
_cod_related_entry_code
1 ChemSpider 535392
